data_7711474
loop_
_publ_author_name
'Harihar, Shital'
'Mone, Nishigandha Sanjay'
'Satpute, Surekha Khandu'
'Chadar, Dattatray'
'Chakravarty, Debamitra'
'Weyhermueller, Thomas'
'Butcher, R. J.'
'Salunke-Gawali, Sunita'

_publ_section_title
;
 Metal complexes of pro-vitamin K3 analog phthiocol
 (2-hydroxy-3-methylnaphthalene-1,4-dione): Synthesis, Characterization
 and anticancer activity
;
_journal_name_full 'Dalton Transactions'
_journal_paper_doi 10.1039/D2DT02748H
_journal_year 2022
_chemical_formula_moiety 'C22 H20 Na2 O9, 2(H2 O)'
_chemical_formula_sum 'C22 H24 Na2 O11'
_chemical_formula_weight 510.39
_space_group_crystal_system monoclinic
_space_group_IT_number 15
_space_group_name_Hall '-C 2yc'
_space_group_name_H-M_alt 'C 1 2/c 1'
_atom_sites_solution_hydrogens mixed
_atom_sites_solution_primary dual
_atom_sites_solution_secondary difmap
_audit_creation_method SHELXL-2018/3
_audit_update_record
;
2022-09-23 deposited with the CCDC.	2022-10-11 downloaded from the CCDC.
;
_cell_angle_alpha 90
_cell_angle_beta 101.468(5)
_cell_angle_gamma 90
_cell_formula_units_Z 4
_cell_length_a 17.988(3)
_cell_length_b 18.798(3)
_cell_length_c 6.7722(9)
_cell_measurement_reflns_used 3614
_cell_measurement_temperature 293(2)
_cell_measurement_theta_max 19.194
_cell_measurement_theta_min 2.237
_cell_volume 2244.2(6)
_computing_cell_refinement 'Bruker Apex 2'
_computing_data_collection 'Bruker Apex 2'
_computing_data_reduction 'Bruker Apex 2'
_computing_molecular_graphics 'SHELXTL (Sheldrick, 2008)'
_computing_publication_material 'SHELXTL (Sheldrick, 2008)'
_computing_structure_refinement 'SHELXL-2018/3 (Sheldrick, 2015b)'
_computing_structure_solution 'SHELXT (Sheldrick, 2015a)'
_diffrn_ambient_temperature 293(2)
_diffrn_measured_fraction_theta_full 0.997
_diffrn_measured_fraction_theta_max 0.991
_diffrn_measurement_device_type 'Bruker Apex 2'
_diffrn_measurement_method '\w scans'
_diffrn_radiation_type MoK\a
_diffrn_radiation_wavelength 0.71073
_diffrn_reflns_av_R_equivalents 0.1747
_diffrn_reflns_av_unetI/netI 0.1905
_diffrn_reflns_Laue_measured_fraction_full 0.997
_diffrn_reflns_Laue_measured_fraction_max 0.991
_diffrn_reflns_limit_h_max 24
_diffrn_reflns_limit_h_min -24
_diffrn_reflns_limit_k_max 25
_diffrn_reflns_limit_k_min -25
_diffrn_reflns_limit_l_max 9
_diffrn_reflns_limit_l_min -9
_diffrn_reflns_number 11471
_diffrn_reflns_point_group_measured_fraction_full 0.997
_diffrn_reflns_point_group_measured_fraction_max 0.991
_diffrn_reflns_theta_full 25.242
_diffrn_reflns_theta_max 28.353
_diffrn_reflns_theta_min 3.168
_exptl_absorpt_coefficient_mu 0.153
_exptl_absorpt_correction_T_max 0.778
_exptl_absorpt_correction_T_min 0.712
_exptl_absorpt_correction_type multi-scan
_exptl_absorpt_process_details 'Sadabs (Sheldrick, 1996)'
_exptl_crystal_colour colorless
_exptl_crystal_density_diffrn 1.511
_exptl_crystal_description prism
_exptl_crystal_F_000 1064
_exptl_crystal_size_max 0.21
_exptl_crystal_size_mid 0.16
_exptl_crystal_size_min 0.11
_refine_diff_density_max 0.296
_refine_diff_density_min -0.401
_refine_diff_density_rms 0.080
_refine_ls_extinction_method none
_refine_ls_goodness_of_fit_ref 1.017
_refine_ls_hydrogen_treatment mixed
_refine_ls_matrix_type full
_refine_ls_number_parameters 180
_refine_ls_number_reflns 2779
_refine_ls_number_restraints 8
_refine_ls_restrained_S_all 1.016
_refine_ls_R_factor_all 0.2279
_refine_ls_R_factor_gt 0.0960
_refine_ls_shift/su_max 0.000
_refine_ls_shift/su_mean 0.000
_refine_ls_structure_factor_coef Fsqd
_refine_ls_weighting_details 'w=1/[\s^2^(Fo^2^)+(0.0591P)^2^+4.9190P] where P=(Fo^2^+2Fc^2^)/3'
_refine_ls_weighting_scheme calc
_refine_ls_wR_factor_gt 0.1565
_refine_ls_wR_factor_ref 0.1977
_reflns_Friedel_coverage 0.000
_reflns_number_gt 1233
_reflns_number_total 2779
_reflns_threshold_expression 'I > 2\s(I)'
_cod_data_source_file d2dt02748h2.cif
_cod_data_source_block shelx_CCDC2
_cod_original_sg_symbol_H-M 'C 2/c'
_cod_database_code 7711474
_shelx_shelxl_version_number 2018/3
_shelx_space_group_comment
;
The symmetry employed for this shelxl refinement is uniquely defined
by the following loop, which should always be used as a source of
symmetry information in preference to the above space-group names.
They are only intended as comments.
;

loop_
_space_group_symop_operation_xyz
'x, y, z'
'-x, y, -z+1/2'
'x+1/2, y+1/2, z'
'-x+1/2, y+1/2, -z+1/2'
'-x, -y, -z'
'x, -y, z-1/2'
'-x+1/2, -y+1/2, -z'
'x+1/2, -y+1/2, z-1/2'

loop_
_atom_site_label
_atom_site_type_symbol
_atom_site_fract_x
_atom_site_fract_y
_atom_site_fract_z
_atom_site_U_iso_or_equiv
_atom_site_adp_type
_atom_site_occupancy
_atom_site_site_symmetry_order
_atom_site_calc_flag
_atom_site_refinement_flags_posn
_atom_site_refinement_flags_adp
_atom_site_refinement_flags_occupancy
_atom_site_disorder_assembly
_atom_site_disorder_group
Na Na 0.59050(9) 0.43930(9) 0.8309(2) 0.0307(5) Uani 1 1 d . . . . .
O1 O 0.38016(17) 0.33128(16) 0.4578(5) 0.0366(9) Uani 1 1 d . . . . .
O2 O 0.52370(17) 0.37703(15) 0.5553(4) 0.0325(8) Uani 1 1 d . . . . .
O3 O 0.60379(17) 0.13894(16) 0.5517(5) 0.0353(9) Uani 1 1 d . . . . .
O4 O 0.500000 0.5295(2) 0.750000 0.0317(11) Uani 1 2 d DS T P . .
O5 O 0.67152(18) 0.5113(2) 1.0923(5) 0.0342(8) Uani 1 1 d D . . . .
O6 O 0.7473(2) 0.40368(18) 1.3362(6) 0.0382(9) Uani 1 1 d D . . . .
C1 C 0.4306(2) 0.2867(2) 0.4774(6) 0.0222(10) Uani 1 1 d . . . . .
C2 C 0.5128(2) 0.3098(2) 0.5279(5) 0.0219(10) Uani 1 1 d . . . . .
C3 C 0.5698(2) 0.2591(2) 0.5439(6) 0.0220(10) Uani 1 1 d . . . . .
C4 C 0.5535(2) 0.1849(2) 0.5283(6) 0.0227(10) Uani 1 1 d . . . . .
C5 C 0.4731(2) 0.1610(2) 0.4838(6) 0.0226(10) Uani 1 1 d . . . . .
C6 C 0.4557(3) 0.0891(2) 0.4679(7) 0.0385(13) Uani 1 1 d . . . . .
H6A H 0.495009 0.056080 0.486380 0.046 Uiso 1 1 calc R U . . .
C7 C 0.3826(3) 0.0654(3) 0.4259(8) 0.0476(15) Uani 1 1 d . . . . .
H7A H 0.372385 0.016928 0.414371 0.057 Uiso 1 1 calc R U . . .
C8 C 0.3237(3) 0.1139(3) 0.4007(8) 0.0417(14) Uani 1 1 d . . . . .
H8A H 0.273746 0.098035 0.374122 0.050 Uiso 1 1 calc R U . . .
C9 C 0.3391(2) 0.1856(3) 0.4149(6) 0.0305(11) Uani 1 1 d . . . . .
H9A H 0.299306 0.218047 0.396629 0.037 Uiso 1 1 calc R U . . .
C10 C 0.4129(2) 0.2100(2) 0.4559(6) 0.0200(10) Uani 1 1 d . . . . .
C11 C 0.6516(2) 0.2811(3) 0.5852(7) 0.0380(13) Uani 1 1 d . . . . .
H11A H 0.654954 0.331831 0.574174 0.057 Uiso 1 1 calc R U . . .
H11B H 0.676861 0.258896 0.489058 0.057 Uiso 1 1 calc R U . . .
H11C H 0.675340 0.266517 0.718739 0.057 Uiso 1 1 calc R U . . .
H4 H 0.503(4) 0.5584(15) 0.8465(19) 0.08(2) Uiso 1 1 d D . . . .
H51 H 0.696(2) 0.535(2) 1.026(6) 0.045(18) Uiso 1 1 d D . . . .
H52 H 0.703(2) 0.482(2) 1.149(8) 0.08(2) Uiso 1 1 d D . . . .
H61 H 0.720(2) 0.369(2) 1.293(9) 0.08(2) Uiso 1 1 d D . . . .
H62 H 0.7904(12) 0.387(2) 1.360(8) 0.053(18) Uiso 1 1 d D . . . .

loop_
_atom_site_aniso_label
_atom_site_aniso_U_11
_atom_site_aniso_U_22
_atom_site_aniso_U_33
_atom_site_aniso_U_23
_atom_site_aniso_U_13
_atom_site_aniso_U_12
Na 0.0287(10) 0.0234(10) 0.0361(10) -0.0006(8) -0.0028(8) -0.0027(8)
O1 0.031(2) 0.028(2) 0.046(2) -0.0027(15) -0.0046(16) 0.0136(15)
O2 0.050(2) 0.0135(17) 0.0309(18) -0.0008(13) 0.0017(16) -0.0094(15)
O3 0.0207(18) 0.030(2) 0.053(2) -0.0022(15) 0.0036(16) 0.0108(15)
O4 0.044(3) 0.022(3) 0.028(3) 0.000 0.003(2) 0.000
O5 0.0327(19) 0.031(2) 0.039(2) 0.0046(17) 0.0085(18) -0.0018(18)
O6 0.027(2) 0.031(2) 0.056(2) 0.0019(18) 0.0068(19) 0.0045(18)
C1 0.024(3) 0.019(3) 0.022(2) -0.0016(18) 0.001(2) 0.002(2)
C2 0.032(3) 0.019(2) 0.012(2) 0.0005(18) 0.0001(19) -0.007(2)
C3 0.019(2) 0.022(3) 0.025(2) 0.0015(19) 0.0026(19) -0.0027(19)
C4 0.016(2) 0.026(3) 0.027(2) 0.000(2) 0.006(2) 0.005(2)
C5 0.023(3) 0.015(2) 0.028(2) -0.0019(18) 0.002(2) -0.0009(19)
C6 0.031(3) 0.019(3) 0.064(3) -0.001(2) 0.007(3) 0.002(2)
C7 0.052(4) 0.019(3) 0.070(4) -0.006(3) 0.010(3) -0.015(3)
C8 0.025(3) 0.044(4) 0.055(3) -0.008(3) 0.006(2) -0.020(3)
C9 0.019(3) 0.035(3) 0.037(3) -0.007(2) 0.004(2) -0.001(2)
C10 0.014(2) 0.026(3) 0.018(2) -0.0027(18) -0.0013(18) 0.0025(19)
C11 0.028(3) 0.042(3) 0.045(3) -0.005(2) 0.009(2) -0.012(2)

loop_
_atom_type_symbol
_atom_type_description
_atom_type_scat_dispersion_real
_atom_type_scat_dispersion_imag
_atom_type_scat_source
C C 0.0033 0.0016 'International Tables Vol C Tables 4.2.6.8 and 6.1.1.4'
H H 0.0000 0.0000 'International Tables Vol C Tables 4.2.6.8 and 6.1.1.4'
O O 0.0106 0.0060 'International Tables Vol C Tables 4.2.6.8 and 6.1.1.4'
Na Na 0.0362 0.0249 'International Tables Vol C Tables 4.2.6.8 and 6.1.1.4'

loop_
_geom_angle_atom_site_label_1
_geom_angle_atom_site_label_2
_geom_angle_atom_site_label_3
_geom_angle
_geom_angle_site_symmetry_1
_geom_angle_site_symmetry_3
_geom_angle_publ_flag
O2 Na O4 87.28(11) . . ?
O2 Na O5 172.46(14) . . ?
O4 Na O5 93.14(12) . . ?
O2 Na O1 93.89(11) . 2_656 ?
O4 Na O1 141.91(12) . 2_656 ?
O5 Na O1 90.43(12) . 2_656 ?
O2 Na O5 86.80(13) . 6_565 ?
O4 Na O5 92.66(11) . 6_565 ?
O5 Na O5 85.67(10) . 6_565 ?
O1 Na O5 125.43(13) 2_656 6_565 ?
O2 Na O2 72.54(13) . 2_656 ?
O4 Na O2 80.92(10) . 2_656 ?
O5 Na O2 114.97(12) . 2_656 ?
O1 Na O2 63.39(10) 2_656 2_656 ?
O5 Na O2 158.54(12) 6_565 2_656 ?
O2 Na Na 53.21(9) . 2_656 ?
O4 Na Na 46.47(8) . 2_656 ?
O5 Na Na 131.14(11) . 2_656 ?
O1 Na Na 106.31(9) 2_656 2_656 ?
O5 Na Na 116.73(11) 6_565 2_656 ?
O2 Na Na 45.50(8) 2_656 2_656 ?
O2 Na Na 72.60(8) . 6_565 ?
O4 Na Na 61.01(6) . 6_565 ?
O5 Na Na 101.03(11) . 6_565 ?
O1 Na Na 154.31(10) 2_656 6_565 ?
O5 Na Na 34.79(8) 6_565 6_565 ?
O2 Na Na 128.70(7) 2_656 6_565 ?
Na Na Na 83.38(5) 2_656 6_565 ?
O2 Na Na 149.52(9) . 6_566 ?
O4 Na Na 70.99(7) . 6_566 ?
O5 Na Na 36.31(9) . 6_566 ?
O1 Na Na 90.81(8) 2_656 6_566 ?
O5 Na Na 114.53(11) 6_565 6_566 ?
O2 Na Na 82.87(7) 2_656 6_566 ?
Na Na Na 96.62(5) 2_656 6_566 ?
Na Na Na 112.04(8) 6_565 6_566 ?
C1 O1 Na 115.5(3) . 2_656 ?
C2 O2 Na 130.5(2) . . ?
C2 O2 Na 112.1(3) . 2_656 ?
Na O2 Na 81.29(11) . 2_656 ?
Na O4 Na 87.07(17) . 2_656 ?
Na O4 H4 110(3) . . ?
Na O4 H4 126(4) 2_656 . ?
Na O4 H4 126(4) . 2_656 ?
Na O4 H4 110(3) 2_656 2_656 ?
H4 O4 H4 100(3) . 2_656 ?
Na O5 Na 108.90(14) . 6_566 ?
Na O5 H51 102(3) . . ?
Na O5 H51 126(3) 6_566 . ?
Na O5 H52 102(4) . . ?
Na O5 H52 112(4) 6_566 . ?
H51 O5 H52 104(3) . . ?
H61 O6 H62 104(3) . . ?
O1 C1 C10 121.1(4) . . ?
O1 C1 C2 119.9(4) . . ?
C10 C1 C2 118.9(4) . . ?
O2 C2 C3 125.0(4) . . ?
O2 C2 C1 115.3(4) . . ?
C3 C2 C1 119.7(4) . . ?
C2 C3 C4 121.8(4) . . ?
C2 C3 C11 120.6(4) . . ?
C4 C3 C11 117.6(4) . . ?
O3 C4 C3 122.5(4) . . ?
O3 C4 C5 118.2(4) . . ?
C3 C4 C5 119.3(4) . . ?
C6 C5 C10 118.2(4) . . ?
C6 C5 C4 120.4(4) . . ?
C10 C5 C4 121.4(4) . . ?
C7 C6 C5 121.8(4) . . ?
C7 C6 H6A 119.1 . . ?
C5 C6 H6A 119.1 . . ?
C6 C7 C8 119.6(5) . . ?
C6 C7 H7A 120.2 . . ?
C8 C7 H7A 120.2 . . ?
C9 C8 C7 119.9(4) . . ?
C9 C8 H8A 120.0 . . ?
C7 C8 H8A 120.0 . . ?
C8 C9 C10 120.8(4) . . ?
C8 C9 H9A 119.6 . . ?
C10 C9 H9A 119.6 . . ?
C9 C10 C5 119.6(4) . . ?
C9 C10 C1 121.6(4) . . ?
C5 C10 C1 118.7(4) . . ?
C3 C11 H11A 109.5 . . ?
C3 C11 H11B 109.5 . . ?
H11A C11 H11B 109.5 . . ?
C3 C11 H11C 109.5 . . ?
H11A C11 H11C 109.5 . . ?
H11B C11 H11C 109.5 . . ?

loop_
_geom_bond_atom_site_label_1
_geom_bond_atom_site_label_2
_geom_bond_distance
_geom_bond_site_symmetry_2
_geom_bond_publ_flag
Na O2 2.325(3) . ?
Na O4 2.339(4) . ?
Na O5 2.463(4) . ?
Na O1 2.480(3) 2_656 ?
Na O5 2.556(4) 6_565 ?
Na O2 2.611(4) 2_656 ?
Na Na 3.222(3) 2_656 ?
Na Na 4.0834(19) 6_565 ?
Na Na 4.0835(19) 6_566 ?
O1 C1 1.223(5) . ?
O2 C2 1.287(5) . ?
O3 C4 1.239(5) . ?
O4 H4 0.843(18) . ?
O4 H4 0.843(18) 2_656 ?
O5 H51 0.817(19) . ?
O5 H52 0.826(19) . ?
O6 H61 0.825(19) . ?
O6 H62 0.819(19) . ?
C1 C10 1.478(6) . ?
C1 C2 1.513(6) . ?
C2 C3 1.388(6) . ?
C3 C4 1.426(6) . ?
C3 C11 1.499(6) . ?
C4 C5 1.486(6) . ?
C5 C6 1.386(6) . ?
C5 C10 1.406(6) . ?
C6 C7 1.364(6) . ?
C6 H6A 0.9300 . ?
C7 C8 1.381(7) . ?
C7 H7A 0.9300 . ?
C8 C9 1.377(6) . ?
C8 H8A 0.9300 . ?
C9 C10 1.378(6) . ?
C9 H9A 0.9300 . ?
C11 H11A 0.9600 . ?
C11 H11B 0.9600 . ?
C11 H11C 0.9600 . ?

loop_
_geom_hbond_atom_site_label_D
_geom_hbond_atom_site_label_H
_geom_hbond_atom_site_label_A
_geom_hbond_distance_DH
_geom_hbond_distance_HA
_geom_hbond_distance_DA
_geom_hbond_angle_DHA
_geom_hbond_site_symmetry_A
_geom_hbond_publ_flag
O4 H4 O2 0.843(18) 1.84(2) 2.682(4) 172(6) 6_566 yes
O5 H51 O6 0.817(19) 2.077(19) 2.892(5) 174(4) 6_565 yes
O5 H52 O6 0.826(19) 2.00(2) 2.790(5) 159(4) . yes
O6 H61 O1 0.825(19) 2.33(3) 3.043(5) 144(5) 2_656 yes
O6 H62 O3 0.819(19) 1.942(19) 2.754(5) 171(5) 7_657 yes

loop_
_geom_torsion_atom_site_label_1
_geom_torsion_atom_site_label_2
_geom_torsion_atom_site_label_3
_geom_torsion_atom_site_label_4
_geom_torsion
_geom_torsion_site_symmetry_1
_geom_torsion_site_symmetry_2
_geom_torsion_site_symmetry_3
_geom_torsion_site_symmetry_4
_geom_torsion_publ_flag
Na O1 C1 C10 147.3(3) 2_656 . . . ?
Na O1 C1 C2 -31.6(5) 2_656 . . . ?
Na O2 C2 C3 -56.3(6) . . . . ?
Na O2 C2 C3 -153.9(3) 2_656 . . . ?
Na O2 C2 C1 123.0(3) . . . . ?
Na O2 C2 C1 25.3(4) 2_656 . . . ?
O1 C1 C2 O2 2.7(6) . . . . ?
C10 C1 C2 O2 -176.3(3) . . . . ?
O1 C1 C2 C3 -178.1(4) . . . . ?
C10 C1 C2 C3 3.0(5) . . . . ?
O2 C2 C3 C4 174.6(4) . . . . ?
C1 C2 C3 C4 -4.6(6) . . . . ?
O2 C2 C3 C11 -3.4(6) . . . . ?
C1 C2 C3 C11 177.4(4) . . . . ?
C2 C3 C4 O3 -176.5(4) . . . . ?
C11 C3 C4 O3 1.6(6) . . . . ?
C2 C3 C4 C5 3.0(6) . . . . ?
C11 C3 C4 C5 -178.9(4) . . . . ?
O3 C4 C5 C6 -0.5(6) . . . . ?
C3 C4 C5 C6 -180.0(4) . . . . ?
O3 C4 C5 C10 179.8(4) . . . . ?
C3 C4 C5 C10 0.3(6) . . . . ?
C10 C5 C6 C7 0.2(7) . . . . ?
C4 C5 C6 C7 -179.5(5) . . . . ?
C5 C6 C7 C8 -0.8(8) . . . . ?
C6 C7 C8 C9 1.0(8) . . . . ?
C7 C8 C9 C10 -0.6(7) . . . . ?
C8 C9 C10 C5 -0.1(7) . . . . ?
C8 C9 C10 C1 -178.3(4) . . . . ?
C6 C5 C10 C9 0.3(6) . . . . ?
C4 C5 C10 C9 180.0(4) . . . . ?
C6 C5 C10 C1 178.5(4) . . . . ?
C4 C5 C10 C1 -1.7(6) . . . . ?
O1 C1 C10 C9 -0.6(6) . . . . ?
C2 C1 C10 C9 178.4(4) . . . . ?
O1 C1 C10 C5 -178.8(4) . . . . ?
C2 C1 C10 C5 0.2(6) . . . . ?
